data_4082621
loop_
_publ_author_name
'Bernhammer, Jan C.'
'Huynh, Han Vinh'

_publ_section_title
;
 Platinum(II) Complexes with Thioether-Functionalized
 Benzimidazolin-2-ylidene Ligands: Synthesis, Structural Characterization,
 and Application in Hydroelementation Reactions
;
_journal_issue 1
_journal_name_full Organometallics
_journal_page_first 172
_journal_paper_doi 10.1021/om400929t
_journal_volume 33
_journal_year 2014
_chemical_formula_sum 'C20 H24 Br2 N2 Pt S'
_chemical_formula_weight 679.38
_chemical_name_systematic
; 
 ? 
;
_space_group_IT_number 14
_symmetry_cell_setting monoclinic
_symmetry_space_group_name_Hall '-P 2ybc'
_symmetry_space_group_name_H-M 'P 1 21/c 1'
_atom_sites_solution_hydrogens geom
_atom_sites_solution_primary direct
_atom_sites_solution_secondary difmap
_audit_creation_method SHELXL-97
_cell_angle_alpha 90.00
_cell_angle_beta 93.702(3)
_cell_angle_gamma 90.00
_cell_formula_units_Z 4
_cell_length_a 11.0917(15)
_cell_length_b 16.445(2)
_cell_length_c 11.7723(16)
_cell_measurement_reflns_used 851
_cell_measurement_temperature 100(2)
_cell_measurement_theta_max 27.43
_cell_measurement_theta_min 3.09
_cell_volume 2142.8(5)
_computing_cell_refinement 'Bruker SMART'
_computing_data_collection 'Bruker SMART'
_computing_data_reduction 'Bruker SAINT'
_computing_molecular_graphics 'Bruker SHELXTL'
_computing_publication_material 'Bruker SHELXTL'
_computing_structure_refinement 'SHELXL-97 (Sheldrick, 2008)'
_computing_structure_solution 'SHELXS-97 (Sheldrick, 2008)'
_diffrn_ambient_temperature 100(2)
_diffrn_measured_fraction_theta_full 0.999
_diffrn_measured_fraction_theta_max 0.999
_diffrn_measurement_device_type 'CCD area detector'
_diffrn_measurement_method 'phi and omega scans'
_diffrn_radiation_monochromator graphite
_diffrn_radiation_source 'fine-focus sealed tube'
_diffrn_radiation_type MoK\a
_diffrn_radiation_wavelength 0.71073
_diffrn_reflns_av_R_equivalents 0.0386
_diffrn_reflns_av_sigmaI/netI 0.0433
_diffrn_reflns_limit_h_max 10
_diffrn_reflns_limit_h_min -14
_diffrn_reflns_limit_k_max 21
_diffrn_reflns_limit_k_min -21
_diffrn_reflns_limit_l_max 15
_diffrn_reflns_limit_l_min -15
_diffrn_reflns_number 15140
_diffrn_reflns_theta_full 27.50
_diffrn_reflns_theta_max 27.50
_diffrn_reflns_theta_min 1.84
_exptl_absorpt_coefficient_mu 10.382
_exptl_absorpt_correction_T_max 0.5629
_exptl_absorpt_correction_T_min 0.4259
_exptl_absorpt_correction_type multi-scan
_exptl_absorpt_process_details 'Sadabs, (Sheldrick 2008)'
_exptl_crystal_colour Colourless
_exptl_crystal_density_diffrn 2.106
_exptl_crystal_density_meas ?
_exptl_crystal_density_method 'not measured'
_exptl_crystal_description Block
_exptl_crystal_F_000 1288
_exptl_crystal_size_max 0.46
_exptl_crystal_size_mid 0.26
_exptl_crystal_size_min 0.10
_refine_diff_density_max 2.278
_refine_diff_density_min -1.076
_refine_diff_density_rms 0.312
_refine_ls_extinction_method none
_refine_ls_goodness_of_fit_ref 1.088
_refine_ls_hydrogen_treatment constr
_refine_ls_matrix_type full
_refine_ls_number_parameters 237
_refine_ls_number_reflns 4930
_refine_ls_number_restraints 0
_refine_ls_restrained_S_all 1.088
_refine_ls_R_factor_all 0.0391
_refine_ls_R_factor_gt 0.0314
_refine_ls_shift/su_max 0.001
_refine_ls_shift/su_mean 0.000
_refine_ls_structure_factor_coef Fsqd
_refine_ls_weighting_details 'calc w=1/[\s^2^(Fo^2^)+(0.0464P)^2^+0.0000P] where P=(Fo^2^+2Fc^2^)/3'
_refine_ls_weighting_scheme calc
_refine_ls_wR_factor_gt 0.0751
_refine_ls_wR_factor_ref 0.0870
_reflns_number_gt 4325
_reflns_number_total 4930
_reflns_threshold_expression >2sigma(I)
_cod_data_source_file om400929t_si_002.cif
_cod_data_source_block c663
_cod_depositor_comments
;
The following automatic conversions were performed:

'_symmetry_cell_setting' value 'Monoclinic' changed to 'monoclinic'
according to
/usr/data/users/saulius/automatic-downloads/current/ACS/lib/dictionaries/cif_core.dic
dictionary named 'cif_core.dic' version 2.4.2 from
2011-04-26.

'_exptl_absorpt_correction_type' value 'Multi-scan'
changed to 'multi-scan' according to
/usr/data/users/saulius/automatic-downloads/current/ACS/lib/dictionaries/cif_core.dic
dictionary named 'cif_core.dic' version 2.4.2 from 2011-04-26.

Automatic conversion script
Id: cif_fix_values 2281 2013-09-26 08:29:07Z andrius 

The following automatic conversions were performed:

'_exptl_crystal_density_meas' value 'Not Measured' was changed to '?'
- the value is perceived as not measured.

Automatic conversion script
Id: cif_fix_values 3008 2015-01-20 13:52:24Z robertas 
;
_cod_original_sg_symbol_H-M P2(1)/c
_cod_database_code 4082621

loop_
_symmetry_equiv_pos_as_xyz
'x, y, z'
'-x, y+1/2, -z+1/2'
'-x, -y, -z'
'x, -y-1/2, z-1/2'

loop_
_atom_site_label
_atom_site_type_symbol
_atom_site_fract_x
_atom_site_fract_y
_atom_site_fract_z
_atom_site_U_iso_or_equiv
_atom_site_adp_type
_atom_site_occupancy
_atom_site_symmetry_multiplicity
_atom_site_calc_flag
_atom_site_refinement_flags
Pt1 Pt 0.068281(17) 0.231737(12) 0.798549(16) 0.01089(8) Uani 1 1 d .
Br1 Br 0.21324(5) 0.11917(3) 0.79026(4) 0.01544(12) Uani 1 1 d .
Br2 Br -0.10379(5) 0.13811(3) 0.82250(5) 0.01870(13) Uani 1 1 d .
S1 S -0.07421(12) 0.33072(8) 0.79194(11) 0.0157(3) Uani 1 1 d .
N1 N 0.2931(4) 0.3301(3) 0.8563(4) 0.0146(9) Uani 1 1 d .
N2 N 0.2120(4) 0.3548(3) 0.6856(4) 0.0161(9) Uani 1 1 d .
C1 C 0.2010(5) 0.3094(3) 0.7809(4) 0.0126(10) Uani 1 1 d .
C2 C 0.3624(5) 0.3909(3) 0.8098(5) 0.0183(11) Uani 1 1 d .
C3 C 0.4641(5) 0.4326(4) 0.8537(6) 0.0248(13) Uani 1 1 d .
H3 H 0.4979 0.4235 0.9289 0.030 Uiso 1 1 calc R
C4 C 0.5131(6) 0.4880(4) 0.7812(6) 0.0340(16) Uani 1 1 d .
H4 H 0.5830 0.5176 0.8074 0.041 Uiso 1 1 calc R
C5 C 0.4637(6) 0.5022(4) 0.6708(6) 0.0318(15) Uani 1 1 d .
H5 H 0.5021 0.5396 0.6234 0.038 Uiso 1 1 calc R
C6 C 0.3602(6) 0.4629(4) 0.6292(6) 0.0281(14) Uani 1 1 d .
H6 H 0.3240 0.4742 0.5555 0.034 Uiso 1 1 calc R
C7 C 0.3111(5) 0.4057(3) 0.7005(5) 0.0176(11) Uani 1 1 d .
C8 C 0.3100(5) 0.3000(3) 0.9732(4) 0.0166(11) Uani 1 1 d .
H8A H 0.2510 0.2560 0.9838 0.020 Uiso 1 1 calc R
H8B H 0.2919 0.3447 1.0259 0.020 Uiso 1 1 calc R
C9 C 0.4346(5) 0.2684(3) 1.0055(5) 0.0160(11) Uani 1 1 d .
C10 C 0.4961(5) 0.2202(4) 0.9323(5) 0.0230(13) Uani 1 1 d .
H10 H 0.4591 0.2073 0.8595 0.028 Uiso 1 1 calc R
C11 C 0.6105(5) 0.1905(4) 0.9627(5) 0.0253(13) Uani 1 1 d .
H11 H 0.6511 0.1568 0.9118 0.030 Uiso 1 1 calc R
C12 C 0.6647(6) 0.2102(5) 1.0674(6) 0.0341(16) Uani 1 1 d .
H12 H 0.7441 0.1915 1.0884 0.041 Uiso 1 1 calc R
C13 C 0.6030(7) 0.2574(5) 1.1424(6) 0.048(2) Uani 1 1 d .
H13 H 0.6390 0.2689 1.2160 0.057 Uiso 1 1 calc R
C14 C 0.4899(6) 0.2877(5) 1.1108(6) 0.0371(17) Uani 1 1 d .
H14 H 0.4498 0.3219 1.1613 0.045 Uiso 1 1 calc R
C15 C 0.1154(5) 0.3616(3) 0.5948(4) 0.0169(11) Uani 1 1 d .
H15A H 0.0758 0.3080 0.5830 0.020 Uiso 1 1 calc R
H15B H 0.1510 0.3772 0.5229 0.020 Uiso 1 1 calc R
C16 C 0.0211(5) 0.4246(3) 0.6236(5) 0.0195(12) Uani 1 1 d .
H16A H -0.0537 0.4143 0.5753 0.023 Uiso 1 1 calc R
H16B H 0.0511 0.4791 0.6037 0.023 Uiso 1 1 calc R
C17 C -0.0105(5) 0.4257(3) 0.7478(5) 0.0176(11) Uani 1 1 d .
H17A H -0.0691 0.4700 0.7588 0.021 Uiso 1 1 calc R
H17B H 0.0634 0.4375 0.7968 0.021 Uiso 1 1 calc R
C18 C -0.1091(5) 0.3517(3) 0.9398(5) 0.0203(12) Uani 1 1 d .
H18 H -0.1356 0.2990 0.9725 0.024 Uiso 1 1 calc R
C19 C -0.0013(5) 0.3803(3) 1.0143(5) 0.0215(12) Uani 1 1 d .
H19A H 0.0274 0.4323 0.9855 0.032 Uiso 1 1 calc R
H19B H 0.0635 0.3398 1.0131 0.032 Uiso 1 1 calc R
H19C H -0.0248 0.3873 1.0925 0.032 Uiso 1 1 calc R
C20 C -0.2176(6) 0.4095(4) 0.9398(6) 0.0368(16) Uani 1 1 d .
H20A H -0.2425 0.4157 1.0177 0.055 Uiso 1 1 calc R
H20B H -0.2847 0.3872 0.8914 0.055 Uiso 1 1 calc R
H20C H -0.1947 0.4627 0.9103 0.055 Uiso 1 1 calc R

loop_
_atom_site_aniso_label
_atom_site_aniso_U_11
_atom_site_aniso_U_22
_atom_site_aniso_U_33
_atom_site_aniso_U_23
_atom_site_aniso_U_13
_atom_site_aniso_U_12
Pt1 0.01079(12) 0.01041(12) 0.01141(11) 0.00045(7) 0.00033(7) -0.00016(7)
Br1 0.0142(3) 0.0138(2) 0.0185(3) -0.00127(19) 0.00287(19) 0.00168(19)
Br2 0.0151(3) 0.0174(3) 0.0238(3) 0.0020(2) 0.0024(2) -0.0024(2)
S1 0.0135(6) 0.0155(6) 0.0176(6) 0.0003(5) -0.0020(5) 0.0017(5)
N1 0.009(2) 0.018(2) 0.016(2) -0.0002(18) 0.0002(17) -0.0032(17)
N2 0.020(2) 0.015(2) 0.014(2) 0.0011(18) 0.0008(18) -0.0022(18)
C1 0.013(3) 0.010(2) 0.016(3) -0.003(2) 0.004(2) 0.0017(19)
C2 0.016(3) 0.013(3) 0.026(3) 0.001(2) 0.004(2) 0.000(2)
C3 0.016(3) 0.022(3) 0.036(3) 0.001(3) -0.001(2) -0.002(2)
C4 0.023(3) 0.019(3) 0.060(5) 0.010(3) -0.001(3) -0.007(3)
C5 0.025(3) 0.023(3) 0.048(4) 0.011(3) 0.007(3) -0.007(3)
C6 0.025(3) 0.025(3) 0.035(4) 0.008(3) 0.009(3) 0.001(3)
C7 0.018(3) 0.016(3) 0.018(3) 0.002(2) 0.003(2) -0.002(2)
C8 0.016(3) 0.021(3) 0.013(3) 0.002(2) 0.005(2) 0.001(2)
C9 0.015(3) 0.016(3) 0.017(3) 0.001(2) 0.002(2) 0.000(2)
C10 0.015(3) 0.034(3) 0.020(3) -0.007(2) -0.001(2) 0.003(2)
C11 0.019(3) 0.029(3) 0.028(3) -0.007(3) 0.003(2) 0.002(3)
C12 0.014(3) 0.057(5) 0.031(4) 0.007(3) -0.002(3) 0.009(3)
C13 0.031(4) 0.086(6) 0.024(4) -0.016(4) -0.012(3) 0.023(4)
C14 0.027(4) 0.060(5) 0.024(3) -0.015(3) -0.004(3) 0.014(3)
C15 0.021(3) 0.018(3) 0.012(2) -0.002(2) 0.000(2) 0.001(2)
C16 0.023(3) 0.015(3) 0.019(3) 0.007(2) -0.006(2) 0.004(2)
C17 0.022(3) 0.008(2) 0.021(3) 0.001(2) -0.004(2) 0.004(2)
C18 0.021(3) 0.019(3) 0.022(3) 0.001(2) 0.008(2) 0.003(2)
C19 0.024(3) 0.023(3) 0.017(3) 0.001(2) 0.002(2) 0.006(2)
C20 0.030(4) 0.039(4) 0.042(4) -0.005(3) 0.011(3) 0.011(3)

loop_
_atom_type_symbol
_atom_type_description
_atom_type_scat_dispersion_real
_atom_type_scat_dispersion_imag
_atom_type_scat_source
C C 0.0033 0.0016 'International Tables Vol C Tables 4.2.6.8 and 6.1.1.4'
H H 0.0000 0.0000 'International Tables Vol C Tables 4.2.6.8 and 6.1.1.4'
N N 0.0061 0.0033 'International Tables Vol C Tables 4.2.6.8 and 6.1.1.4'
Br Br -0.2901 2.4595 'International Tables Vol C Tables 4.2.6.8 and 6.1.1.4'
Pt Pt -1.7033 8.3905 'International Tables Vol C Tables 4.2.6.8 and 6.1.1.4'
S S 0.1246 0.1234 'International Tables Vol C Tables 4.2.6.8 and 6.1.1.4'

loop_
_geom_angle_atom_site_label_1
_geom_angle_atom_site_label_2
_geom_angle_atom_site_label_3
_geom_angle
C1 Pt1 S1 93.18(15)
C1 Pt1 Br1 89.33(14)
S1 Pt1 Br1 174.83(4)
C1 Pt1 Br2 177.93(14)
S1 Pt1 Br2 84.83(4)
Br1 Pt1 Br2 92.70(2)
C17 S1 C18 102.7(3)
C17 S1 Pt1 110.26(19)
C18 S1 Pt1 106.91(18)
C1 N1 C2 109.6(4)
C1 N1 C8 125.3(4)
C2 N1 C8 124.9(4)
C1 N2 C7 109.9(4)
C1 N2 C15 122.9(4)
C7 N2 C15 125.6(4)
N1 C1 N2 107.4(4)
N1 C1 Pt1 129.2(4)
N2 C1 Pt1 123.4(4)
C3 C2 C7 122.0(5)
C3 C2 N1 131.4(5)
C7 C2 N1 106.6(5)
C4 C3 C2 115.8(6)
C3 C4 C5 122.6(6)
C6 C5 C4 121.3(6)
C5 C6 C7 116.7(6)
N2 C7 C2 106.6(5)
N2 C7 C6 132.0(5)
C2 C7 C6 121.4(5)
N1 C8 C9 114.5(4)
C10 C9 C14 118.8(5)
C10 C9 C8 121.6(5)
C14 C9 C8 119.6(5)
C9 C10 C11 121.4(5)
C12 C11 C10 119.3(6)
C11 C12 C13 119.8(6)
C14 C13 C12 120.5(6)
C13 C14 C9 120.1(6)
N2 C15 C16 111.6(4)
C15 C16 C17 115.1(4)
C16 C17 S1 112.6(4)
C19 C18 C20 113.4(5)
C19 C18 S1 113.6(4)
C20 C18 S1 109.2(4)

loop_
_geom_bond_atom_site_label_1
_geom_bond_atom_site_label_2
_geom_bond_distance
Pt1 C1 1.970(5)
Pt1 S1 2.2667(13)
Pt1 Br1 2.4580(6)
Pt1 Br2 2.4823(6)
S1 C17 1.805(5)
S1 C18 1.840(6)
N1 C1 1.353(6)
N1 C2 1.394(7)
N1 C8 1.463(6)
N2 C1 1.360(7)
N2 C7 1.384(7)
N2 C15 1.468(6)
C2 C3 1.391(8)
C2 C7 1.394(7)
C3 C4 1.384(9)
C4 C5 1.397(10)
C5 C6 1.380(9)
C6 C7 1.394(8)
C8 C9 1.502(7)
C9 C10 1.382(8)
C9 C14 1.384(8)
C10 C11 1.386(8)
C11 C12 1.374(9)
C12 C13 1.389(10)
C13 C14 1.379(9)
C15 C16 1.526(7)
C16 C17 1.526(8)
C18 C19 1.512(8)
C18 C20 1.534(8)
